data_2216142
loop_
_publ_author_name
'Chopra, Deepak'
'Mohan, T. P.'
'Rao, K. S.'
'Guru Row, T. N.'

_publ_section_title
;
 (2<i>E</i>)-Methyl
 2-{2-[6-(2-cyanophenoxy)pyrimidin-4-yloxy]phenyl}-3-methoxyacrylate
;
_journal_coeditor_code SJ2388
_journal_issue 11
_journal_name_full 'Acta Crystallographica Section E'
_journal_page_first o4493
_journal_page_last o4493
_journal_paper_doi 10.1107/S1600536807052956
_journal_volume 63
_journal_year 2007
_chemical_formula_iupac 'C22 H16 N3 O5'
_chemical_formula_moiety 'C22 H16 N3 O5'
_chemical_formula_sum 'C22 H16 N3 O5'
_chemical_formula_weight 402.38
_chemical_name_common azoxystrobin
_chemical_name_systematic
;(2E)-Methyl
 2-{2-[6-(2-cyanophenoxy)pyrimidin-4-yloxy]phenyl}-3-methoxyacrylate
;
_space_group_IT_number 15
_symmetry_cell_setting monoclinic
_symmetry_space_group_name_Hall '-C 2yc'
_symmetry_space_group_name_H-M 'C 1 2/c 1'
_atom_sites_solution_hydrogens geom
_atom_sites_solution_primary direct
_atom_sites_solution_secondary difmap
_cell_angle_alpha 90
_cell_angle_beta 94.61(3)
_cell_angle_gamma 90
_cell_formula_units_Z 8
_cell_length_a 28.946(6)
_cell_length_b 10.803(2)
_cell_length_c 13.302(3)
_cell_measurement_reflns_used 565
_cell_measurement_temperature 292(2)
_cell_measurement_theta_max 19.6
_cell_measurement_theta_min 1.2
_cell_volume 4146.1(15)
_computing_cell_refinement 'SAINT (Bruker, 2000)'
_computing_data_collection 'SMART (Bruker, 2000)'
_computing_data_reduction 'SAINT (Bruker, 2000)'
_computing_molecular_graphics
;
ORTEP-3 for Windows (Farrugia, 1997) and CAMERON
(Watkin <i>et al.</i>, 1993)
;
_computing_publication_material 'PLATON (Spek, 2003)'
_computing_structure_refinement 'SHELXL97 (Sheldrick, 1997b)'
_computing_structure_solution 'SIR92 (Altomare <i>et al.</i>,  1993)'
_diffrn_ambient_temperature 292(2)
_diffrn_measured_fraction_theta_full 0.994
_diffrn_measured_fraction_theta_max 0.994
_diffrn_measurement_device_type 'Bruker SMART CCD area-detector'
_diffrn_measurement_method '\f and \w'
_diffrn_radiation_monochromator graphite
_diffrn_radiation_source 'fine-focus sealed tube'
_diffrn_radiation_type MoK\a
_diffrn_radiation_wavelength 0.71073
_diffrn_reflns_av_R_equivalents 0.0554
_diffrn_reflns_av_sigmaI/netI 0.0538
_diffrn_reflns_limit_h_max 28
_diffrn_reflns_limit_h_min -28
_diffrn_reflns_limit_k_max 10
_diffrn_reflns_limit_k_min -10
_diffrn_reflns_limit_l_max 13
_diffrn_reflns_limit_l_min -13
_diffrn_reflns_number 9000
_diffrn_reflns_reduction_process
;
 ?
;
_diffrn_reflns_theta_full 20.81
_diffrn_reflns_theta_max 20.81
_diffrn_reflns_theta_min 1.41
_diffrn_standards_number 0
_exptl_absorpt_coefficient_mu 0.093
_exptl_absorpt_correction_T_max 0.998
_exptl_absorpt_correction_T_min 0.948
_exptl_absorpt_correction_type multi-scan
_exptl_absorpt_process_details '(SADABS; Sheldrick, 1997a)'
_exptl_crystal_colour colorless
_exptl_crystal_density_diffrn 1.289
_exptl_crystal_density_method 'Not Measured'
_exptl_crystal_description plate
_exptl_crystal_F_000 1672
_exptl_crystal_size_max 0.08
_exptl_crystal_size_mid 0.07
_exptl_crystal_size_min 0.02
_refine_diff_density_max 0.314
_refine_diff_density_min -0.394
_refine_ls_extinction_method none
_refine_ls_goodness_of_fit_ref 1.139
_refine_ls_hydrogen_treatment constr
_refine_ls_matrix_type full
_refine_ls_number_parameters 283
_refine_ls_number_reflns 2169
_refine_ls_number_restraints 0
_refine_ls_restrained_S_all 1.139
_refine_ls_R_factor_all 0.0899
_refine_ls_R_factor_gt 0.0788
_refine_ls_shift/su_max <0.001
_refine_ls_shift/su_mean <0.001
_refine_ls_structure_factor_coef Fsqd
_refine_ls_weighting_details 'calc w=1/[\s^2^(Fo^2^)+(0.1574P)^2^+9.0867P] where P=(Fo^2^+2Fc^2^)/3'
_refine_ls_weighting_scheme calc
_refine_ls_wR_factor_gt 0.2096
_refine_ls_wR_factor_ref 0.2202
_reflns_number_gt 1733
_reflns_number_total 2169
_reflns_threshold_expression I>2\s(I)
_cod_data_source_file sj2388.cif
_cod_data_source_block I
_cod_depositor_comments
;
The following automatic conversions were performed:
'_symmetry_cell_setting' value 'Monoclinic' changed to 'monoclinic'
according to '/home/saulius/struct/CIF-dictionaries/cif_core.dic'
dictionary named 'cif_core.dic' version 2.4.1 from 2010-06-29.

Automatic conversion script
Id: cif_fix_enum 1527 2010-12-29 10:47:43Z saulius 

The following automatic conversions were performed:

'_symmetry_cell_setting' value 'Monoclinic' changed to 'monoclinic'
according to /home/saulius/struct/CIF-dictionaries/cif_core.dic
dictionary named 'cif_core.dic' version 2.4.1 from 2010-06-29.

Automatic conversion script
Id: cif_fix_values 1715 2011-07-08 13:25:40Z adriana 
;
_cod_original_sg_symbol_H-M 'C 2/c'
_cod_database_code 2216142

loop_
_symmetry_equiv_pos_as_xyz
x,y,z
-x,y,1/2-z
-x,-y,-z
x,-y,1/2+z
1/2+x,1/2+y,z
1/2-x,1/2+y,1/2-z
1/2-x,1/2-y,-z
1/2+x,1/2-y,1/2+z

loop_
_atom_site_type_symbol
_atom_site_label
_atom_site_fract_x
_atom_site_fract_y
_atom_site_fract_z
_atom_site_U_iso_or_equiv
_atom_site_adp_type
_atom_site_calc_flag
_atom_site_refinement_flags
_atom_site_occupancy
_atom_site_disorder_assembly
_atom_site_disorder_group
O O1 0.72469(11) 0.4309(3) 0.3502(2) 0.0658(10) Uani d . 1 . .
O O2 0.62147(10) 0.1461(3) 0.4936(2) 0.0648(9) Uani d . 1 . .
O O3 0.51541(13) 0.2021(4) 0.4877(3) 0.0971(13) Uani d . 1 A .
O O4 0.5153(3) 0.4039(9) 0.4684(6) 0.103(4) Uani d P 0.517(11) A 1
O O4A 0.5367(3) 0.4936(7) 0.2981(7) 0.106(4) Uani d P 0.483(11) A 2
O O5 0.58850(14) 0.3775(3) 0.2208(3) 0.0872(12) Uani d . 1 A .
N N1 0.63577(19) 0.6404(5) 0.4033(4) 0.1047(17) Uani d . 1 . .
N N2 0.72237(14) 0.4148(3) 0.5245(3) 0.0660(12) Uani d . 1 . .
N N3 0.67012(15) 0.2677(4) 0.5918(3) 0.0707(12) Uani d . 1 . .
C C1 0.7935(2) 0.7708(5) 0.3623(4) 0.0715(15) Uani d . 1 . .
C C2 0.81804(17) 0.6609(5) 0.3512(4) 0.0713(14) Uani d . 1 . .
C C3 0.79544(16) 0.5464(4) 0.3512(3) 0.0631(13) Uani d . 1 . .
C C4 0.74871(16) 0.5440(4) 0.3622(3) 0.0530(12) Uani d . 1 . .
C C5 0.72374(15) 0.6540(4) 0.3753(3) 0.0575(13) Uani d . 1 . .
C C6 0.74707(18) 0.7679(5) 0.3748(3) 0.0650(13) Uani d . 1 . .
C C7 0.6746(2) 0.6477(5) 0.3900(4) 0.0736(15) Uani d . 1 . .
C C8 0.70679(15) 0.3777(4) 0.4317(3) 0.0519(12) Uani d . 1 . .
C C9 0.7029(2) 0.3558(5) 0.5980(4) 0.0783(16) Uani d . 1 . .
C C10 0.65564(15) 0.2350(4) 0.4959(3) 0.0517(12) Uani d . 1 . .
C C11 0.67341(14) 0.2847(4) 0.4135(3) 0.0527(12) Uani d . 1 . .
C C12 0.60626(15) 0.0952(4) 0.3966(3) 0.0565(12) Uani d . 1 . .
C C13 0.62339(17) -0.0210(5) 0.3743(4) 0.0727(14) Uani d . 1 . .
C C14 0.60929(19) -0.0757(5) 0.2829(4) 0.0801(16) Uani d . 1 . .
C C15 0.57760(18) -0.0146(5) 0.2143(4) 0.0806(16) Uani d . 1 . .
C C16 0.56032(16) 0.1001(5) 0.2397(4) 0.0687(14) Uani d . 1 . .
C C17 0.57395(14) 0.1586(4) 0.3327(3) 0.0561(12) Uani d . 1 . .
C C18 0.55490(15) 0.2839(4) 0.3569(4) 0.0621(14) Uani d . 1 A .
C C19 0.52730(19) 0.3029(6) 0.4364(5) 0.0782(16) Uani d . 1 . .
C C20 0.4827(3) 0.2207(9) 0.5632(7) 0.155(3) Uani d . 1 . .
C C21 0.5617(2) 0.3891(6) 0.2961(5) 0.0779(16) Uani d . 1 . .
C C22 0.5905(2) 0.4881(7) 0.1568(6) 0.123(3) Uani d . 1 . .
H H1 0.8088 0.8464 0.3611 0.086 Uiso calc R 1 . .
H H2 0.8497 0.6639 0.3438 0.086 Uiso calc R 1 . .
H H3 0.8118 0.4733 0.3439 0.076 Uiso calc R 1 . .
H H6 0.7310 0.8413 0.3829 0.078 Uiso calc R 1 . .
H H9 0.7136 0.3790 0.6631 0.094 Uiso calc R 1 . .
H H11 0.6639 0.2584 0.3485 0.063 Uiso calc R 1 . .
H H13 0.6441 -0.0614 0.4203 0.087 Uiso calc R 1 . .
H H14 0.6208 -0.1530 0.2669 0.096 Uiso calc R 1 . .
H H15 0.5683 -0.0506 0.1525 0.097 Uiso calc R 1 . .
H H16 0.5392 0.1398 0.1943 0.082 Uiso calc R 1 . .
H H20A 0.4989 0.2502 0.6244 0.233 Uiso calc R 1 A .
H H20B 0.4677 0.1438 0.5760 0.233 Uiso calc R 1 . .
H H20C 0.4599 0.2806 0.5392 0.233 Uiso calc R 1 . .
H H22A 0.5659 0.5436 0.1705 0.185 Uiso calc R 1 A .
H H22B 0.5872 0.4640 0.0871 0.185 Uiso calc R 1 . .
H H22C 0.6198 0.5288 0.1711 0.185 Uiso calc R 1 . .

loop_
_atom_site_aniso_label
_atom_site_aniso_U_11
_atom_site_aniso_U_22
_atom_site_aniso_U_33
_atom_site_aniso_U_12
_atom_site_aniso_U_13
_atom_site_aniso_U_23
O1 0.076(2) 0.063(2) 0.056(2) -0.0193(17) -0.0109(16) -0.0068(16)
O2 0.063(2) 0.065(2) 0.063(2) -0.0096(17) -0.0157(16) 0.0085(16)
O3 0.069(2) 0.116(3) 0.107(3) 0.010(2) 0.009(2) 0.009(3)
O4 0.092(6) 0.115(7) 0.102(6) 0.036(5) 0.000(4) -0.027(5)
O4A 0.120(7) 0.058(6) 0.134(8) 0.004(5) -0.021(5) -0.006(5)
O5 0.089(3) 0.068(3) 0.100(3) 0.003(2) -0.016(2) 0.023(2)
N1 0.068(3) 0.112(4) 0.132(5) 0.013(3) -0.004(3) 0.011(3)
N2 0.087(3) 0.053(2) 0.053(3) -0.008(2) -0.028(2) 0.000(2)
N3 0.097(3) 0.058(3) 0.053(3) -0.007(2) -0.017(2) 0.007(2)
C1 0.085(4) 0.061(3) 0.067(3) -0.018(3) -0.010(3) 0.005(2)
C2 0.054(3) 0.078(4) 0.079(3) -0.010(3) -0.013(2) 0.009(3)
C3 0.056(3) 0.061(3) 0.070(3) 0.001(3) -0.011(2) 0.008(2)
C4 0.057(3) 0.052(3) 0.046(3) -0.010(2) -0.019(2) 0.001(2)
C5 0.054(3) 0.064(3) 0.051(3) -0.002(3) -0.017(2) 0.002(2)
C6 0.072(4) 0.059(3) 0.062(3) 0.004(3) -0.011(2) 0.002(2)
C7 0.072(4) 0.071(4) 0.075(3) 0.009(3) -0.014(3) 0.003(3)
C8 0.056(3) 0.046(3) 0.050(3) 0.008(2) -0.015(2) 0.000(2)
C9 0.118(4) 0.061(3) 0.050(3) -0.018(3) -0.027(3) 0.006(3)
C10 0.055(3) 0.041(3) 0.056(3) 0.005(2) -0.018(2) 0.005(2)
C11 0.051(3) 0.051(3) 0.053(3) -0.005(2) -0.019(2) -0.005(2)
C12 0.052(3) 0.051(3) 0.064(3) -0.004(2) -0.009(2) 0.001(2)
C13 0.069(3) 0.065(4) 0.082(4) 0.002(3) -0.012(3) 0.002(3)
C14 0.079(4) 0.058(3) 0.101(4) 0.004(3) -0.008(3) -0.004(3)
C15 0.074(4) 0.073(4) 0.093(4) -0.020(3) -0.003(3) -0.019(3)
C16 0.045(3) 0.072(4) 0.086(4) -0.004(2) -0.018(2) -0.007(3)
C17 0.043(3) 0.056(3) 0.066(3) -0.006(2) -0.014(2) -0.001(2)
C18 0.046(3) 0.068(4) 0.068(3) 0.000(2) -0.020(3) -0.009(3)
C19 0.057(3) 0.085(4) 0.089(4) 0.005(3) -0.020(3) -0.008(4)
C20 0.114(6) 0.220(10) 0.137(7) 0.023(6) 0.040(6) 0.028(6)
C21 0.067(4) 0.079(4) 0.084(4) -0.010(3) -0.024(3) -0.002(3)
C22 0.116(5) 0.111(5) 0.137(6) -0.019(4) -0.030(4) 0.033(5)

loop_
_atom_type_symbol
_atom_type_description
_atom_type_scat_dispersion_real
_atom_type_scat_dispersion_imag
_atom_type_scat_source
O O 0.0106 0.0060 'International Tables Vol C Tables 4.2.6.8 and 6.1.1.4'
N N 0.0061 0.0033 'International Tables Vol C Tables 4.2.6.8 and 6.1.1.4'
H H 0.0000 0.0000 'International Tables Vol C Tables 4.2.6.8 and 6.1.1.4'
C C 0.0033 0.0016 'International Tables Vol C Tables 4.2.6.8 and 6.1.1.4'

loop_
_geom_angle_atom_site_label_1
_geom_angle_atom_site_label_2
_geom_angle_atom_site_label_3
_geom_angle
C8 O1 C4 119.4(3)
C10 O2 C12 116.9(3)
C9 N2 C8 113.8(4)
C21 O5 C22 114.5(5)
C19 O3 C20 116.6(6)
N3 C10 C11 123.2(4)
N3 C10 O2 111.7(4)
C11 C10 O2 125.2(4)
C9 N3 C10 114.0(4)
C12 C17 C16 116.1(4)
C12 C17 C18 123.4(4)
C16 C17 C18 120.4(4)
N2 C8 O1 119.0(4)
N2 C8 C11 123.3(4)
O1 C8 C11 117.7(4)
C10 C11 C8 116.4(4)
C10 C11 H11 121.8
C8 C11 H11 121.8
C13 C12 C17 123.2(4)
C13 C12 O2 116.6(4)
C17 C12 O2 120.1(4)
C6 C5 C4 119.1(4)
C6 C5 C7 121.2(4)
C4 C5 C7 119.6(4)
C19 C18 C21 115.4(5)
C19 C18 C17 122.5(5)
C21 C18 C17 121.9(5)
C3 C4 O1 119.1(4)
C3 C4 C5 121.1(4)
O1 C4 C5 119.5(4)
C1 C2 C3 120.6(5)
C1 C2 H2 119.7
C3 C2 H2 119.7
C4 C3 C2 118.8(4)
C4 C3 H3 120.6
C2 C3 H3 120.6
C14 C13 C12 119.2(5)
C14 C13 H13 120.4
C12 C13 H13 120.4
N1 C7 C5 178.3(6)
C1 C6 C5 119.9(5)
C1 C6 H6 120.0
C5 C6 H6 120.0
O5 C21 O4A 116.5(6)
O5 C21 C18 118.2(5)
O4A C21 C18 124.3(7)
C13 C14 C15 120.0(5)
C13 C14 H14 120.0
C15 C14 H14 120.0
O4 C19 O3 116.9(7)
O4 C19 C18 126.0(7)
O3 C19 C18 116.8(6)
C16 C15 C14 119.4(5)
C16 C15 H15 120.3
C14 C15 H15 120.3
N2 C9 N3 129.4(4)
N2 C9 H9 115.3
N3 C9 H9 115.3
C15 C16 C17 122.0(5)
C15 C16 H16 119.0
C17 C16 H16 119.0
C6 C1 C2 120.4(5)
C6 C1 H1 119.8
C2 C1 H1 119.8
O5 C22 H22A 109.5
O5 C22 H22B 109.5
H22A C22 H22B 109.5
O5 C22 H22C 109.5
H22A C22 H22C 109.5
H22B C22 H22C 109.5
O3 C20 H20A 109.5
O3 C20 H20B 109.5
H20A C20 H20B 109.5
O3 C20 H20C 109.5
H20A C20 H20C 109.5
H20B C20 H20C 109.5

loop_
_geom_bond_atom_site_label_1
_geom_bond_atom_site_label_2
_geom_bond_distance
O4 C19 1.230(9)
O4A C21 1.342(10)
O1 C8 1.366(5)
O1 C4 1.409(6)
O2 C10 1.377(5)
O2 C12 1.439(6)
N2 C9 1.329(6)
N2 C8 1.342(6)
O5 C21 1.321(7)
O5 C22 1.471(8)
O3 C19 1.345(7)
O3 C20 1.448(8)
C10 N3 1.357(6)
C10 C11 1.358(6)
N3 C9 1.342(7)
C17 C12 1.392(6)
C17 C16 1.417(7)
C17 C18 1.506(7)
C8 C11 1.401(6)
C11 H11 0.9300
C12 C13 1.390(7)
C5 C6 1.404(7)
C5 C4 1.409(7)
C5 C7 1.453(8)
C18 C19 1.391(8)
C18 C21 1.418(8)
C4 C3 1.372(7)
C2 C1 1.398(7)
C2 C3 1.399(7)
C2 H2 0.9300
N1 C7 1.154(7)
C3 H3 0.9300
C13 C14 1.384(7)
C13 H13 0.9300
C6 C1 1.367(7)
C6 H6 0.9300
C14 C15 1.406(8)
C14 H14 0.9300
C15 C16 1.388(7)
C15 H15 0.9300
C9 H9 0.9300
C16 H16 0.9300
C1 H1 0.9300
C22 H22A 0.9600
C22 H22B 0.9600
C22 H22C 0.9600
C20 H20A 0.9600
C20 H20B 0.9600
C20 H20C 0.9600

loop_
_geom_torsion_atom_site_label_1
_geom_torsion_atom_site_label_2
_geom_torsion_atom_site_label_3
_geom_torsion_atom_site_label_4
_geom_torsion
C12 O2 C10 N3 -174.3(3)
C12 O2 C10 C11 5.3(6)
C11 C10 N3 C9 1.4(7)
O2 C10 N3 C9 -178.9(4)
C9 N2 C8 O1 -179.3(4)
C9 N2 C8 C11 -0.5(6)
C4 O1 C8 N2 -17.4(6)
C4 O1 C8 C11 163.7(4)
N3 C10 C11 C8 -2.8(6)
O2 C10 C11 C8 177.6(4)
N2 C8 C11 C10 2.4(6)
O1 C8 C11 C10 -178.8(4)
C16 C17 C12 C13 -2.5(7)
C18 C17 C12 C13 179.4(4)
C16 C17 C12 O2 -178.7(4)
C18 C17 C12 O2 3.2(6)
C10 O2 C12 C13 101.8(5)
C10 O2 C12 C17 -81.7(5)
C12 C17 C18 C19 -65.7(6)
C16 C17 C18 C19 116.2(5)
C12 C17 C18 C21 118.1(5)
C16 C17 C18 C21 -59.9(6)
C8 O1 C4 C3 112.7(4)
C8 O1 C4 C5 -73.5(5)
C6 C5 C4 C3 1.4(6)
C7 C5 C4 C3 -178.0(4)
C6 C5 C4 O1 -172.2(4)
C7 C5 C4 O1 8.4(6)
O1 C4 C3 C2 172.4(4)
C5 C4 C3 C2 -1.2(6)
C1 C2 C3 C4 0.0(7)
C17 C12 C13 C14 2.4(7)
O2 C12 C13 C14 178.8(4)
C4 C5 C6 C1 -0.4(6)
C7 C5 C6 C1 179.0(4)
C22 O5 C21 O4A 6.3(7)
C22 O5 C21 C18 175.2(5)
C19 C18 C21 O5 178.4(4)
C17 C18 C21 O5 -5.2(7)
C19 C18 C21 O4A -13.7(8)
C17 C18 C21 O4A 162.7(6)
C12 C13 C14 C15 -0.7(8)
C20 O3 C19 O4 11.1(9)
C20 O3 C19 C18 -173.6(5)
C21 C18 C19 O4 -13.3(8)
C17 C18 C19 O4 170.4(6)
C21 C18 C19 O3 171.9(4)
C17 C18 C19 O3 -4.5(7)
C13 C14 C15 C16 -0.7(8)
C8 N2 C9 N3 -1.1(8)
C10 N3 C9 N2 0.7(8)
C14 C15 C16 C17 0.6(8)
C12 C17 C16 C15 1.0(7)
C18 C17 C16 C15 179.2(4)
C5 C6 C1 C2 -0.8(7)
C3 C2 C1 C6 1.0(7)
